data_2239634
loop_
_publ_author_name
'Kawamoto, Keisuke'
'Kinoshita, Isamu'

_publ_section_title
;
 \m~2~-Acetato-\k^2^<i>O</i>:<i>O</i>'-(4,4'-bipyridyl-\k<i>N</i>)tris(diethyl
 dithiophosphato-\k^2^<i>S</i>,<i>S</i>')-\m~3~-sulfido-tri-\m~2~-sulfido-trimolybdenum(IV)
 diethyl ether monosolvate
;
_journal_issue 7
_journal_name_full 'Acta Crystallographica Section E'
_journal_page_first m240
_journal_page_last m241
_journal_paper_doi 10.1107/S1600536814012501
_journal_volume 70
_journal_year 2014
_chemical_formula_iupac '[Mo3 (C2 H3 O2) (C4 H10 O2 P S2)3 S4 (C10 H8 N2)], C4 H10 O'
_chemical_formula_moiety 'C24 H41 Mo3 N2 O8 P3 S10, C4 H10 O'
_chemical_formula_sum 'C28 H51 Mo3 N2 O9 P3 S10'
_chemical_formula_weight 1261.06
_chemical_name_systematic
;\m~2~-Acetato-\k^2^<i>O</i>:<i>O</i>'-(4,4'-bipyridyl-\k<i>N</i>)tris(diethyl
dithiophosphato-\k^2^<i>S</i>,<i>S</i>')-\m~3~-sulfido-tri-\m~2~-sulfido-trimolybdenum(V) diethyl ether solvate
;
_space_group_IT_number 14
_symmetry_cell_setting monoclinic
_symmetry_space_group_name_Hall '-P 2ybc'
_symmetry_space_group_name_H-M 'P 1 21/c 1'
_atom_sites_solution_hydrogens geom
_atom_sites_solution_primary direct
_atom_sites_solution_secondary difmap
_cell_angle_alpha 90.0000
_cell_angle_beta 107.7183(16)
_cell_angle_gamma 90.0000
_cell_formula_units_Z 4
_cell_length_a 13.1573(16)
_cell_length_b 27.647(3)
_cell_length_c 14.2153(17)
_cell_measurement_reflns_used 12390
_cell_measurement_temperature 153
_cell_measurement_theta_max 27.48
_cell_measurement_theta_min 3.04
_cell_volume 4925.7(10)
_computing_cell_refinement 'CrystalClear (Rigaku, 2010)'
_computing_data_collection 'CrystalClear (Rigaku, 2010)'
_computing_data_reduction 'CrystalClear (Rigaku, 2010)'
_computing_molecular_graphics 'CrystalStructure (Rigaku, 2010)'
_computing_publication_material 'CrystalStructure (Rigaku, 2010)'
_computing_structure_refinement 'SHELXL97 (Sheldrick, 2008)'
_computing_structure_solution 'SIR92 (Altomare <i>et al.</i>, 1994)'
_diffrn_ambient_temperature 153
_diffrn_detector_area_resol_mean 7.111
_diffrn_measured_fraction_theta_full 0.995
_diffrn_measured_fraction_theta_max 0.995
_diffrn_measurement_device_type 'Rigaku Saturn724'
_diffrn_measurement_method \w
_diffrn_radiation_type 'Mo K\a'
_diffrn_radiation_wavelength 0.71075
_diffrn_reflns_av_R_equivalents 0.0409
_diffrn_reflns_limit_h_max 17
_diffrn_reflns_limit_h_min -16
_diffrn_reflns_limit_k_max 35
_diffrn_reflns_limit_k_min -35
_diffrn_reflns_limit_l_max 18
_diffrn_reflns_limit_l_min -18
_diffrn_reflns_number 40597
_diffrn_reflns_theta_full 27.50
_diffrn_reflns_theta_max 27.50
_diffrn_standards_number 0
_exptl_absorpt_coefficient_mu 1.317
_exptl_absorpt_correction_T_max 0.961
_exptl_absorpt_correction_T_min 0.778
_exptl_absorpt_correction_type multi-scan
_exptl_absorpt_process_details '(<i>REQAB</i>; Rigaku, 1998)'
_exptl_crystal_colour red
_exptl_crystal_density_diffrn 1.700
_exptl_crystal_density_method 'not measured'
_exptl_crystal_description platelet
_exptl_crystal_F_000 2544.00
_exptl_crystal_size_max 0.190
_exptl_crystal_size_mid 0.160
_exptl_crystal_size_min 0.030
_refine_diff_density_max 0.780
_refine_diff_density_min -0.730
_refine_ls_extinction_method none
_refine_ls_goodness_of_fit_ref 1.079
_refine_ls_hydrogen_treatment constr
_refine_ls_number_parameters 506
_refine_ls_number_reflns 11260
_refine_ls_number_restraints 1
_refine_ls_R_factor_gt 0.0401
_refine_ls_shift/su_max 0.000
_refine_ls_structure_factor_coef Fsqd
_refine_ls_weighting_details 'w = 1/[\s^2^(Fo^2^)+(0.0350P)^2^+9.5598P] where P=(Fo^2^+2Fc^2^)/3'
_refine_ls_weighting_scheme calc
_refine_ls_wR_factor_ref 0.0945
_reflns_number_gt 9267
_reflns_number_total 11260
_reflns_threshold_expression F^2^>2\s(F^2^)
_cod_data_source_file cv5459sup1.cf
_cod_data_source_block I
_cod_depositor_comments 'Adding full bibliography for 2239634.cif.'
_cod_original_cell_volume 4925.6(10)
_cod_original_sg_symbol_H-M 'P 21/c'
_cod_database_code 2239634
_cod_database_fobs_code 2239634

loop_
_symmetry_equiv_pos_site_id
_symmetry_equiv_pos_as_xyz
1 +X,+Y,+Z
2 -X,1/2+Y,1/2-Z
3 -X,-Y,-Z
4 +X,1/2-Y,1/2+Z

loop_
_atom_site_type_symbol
_atom_site_label
_atom_site_fract_x
_atom_site_fract_y
_atom_site_fract_z
_atom_site_U_iso_or_equiv
_atom_site_adp_type
_atom_site_calc_flag
_atom_site_refinement_flags
_atom_site_occupancy
_atom_site_symmetry_multiplicity
Mo Mo2 0.10154(2) -0.060421(11) 0.19523(2) 0.01958(8) Uani d . 1.0 4
Mo Mo1 0.24940(2) 0.009996(11) 0.23468(2) 0.01978(8) Uani d . 1.0 4
Mo Mo3 0.04169(2) 0.033251(11) 0.21877(2) 0.01827(7) Uani d . 1.0 4
S S1 0.21446(7) -0.04305(3) 0.10469(6) 0.02303(18) Uani d . 1.0 4
S S2 0.15391(7) -0.01529(3) 0.34076(6) 0.02047(17) Uani d . 1.0 4
S S3 -0.03765(7) -0.01806(3) 0.09060(6) 0.02140(18) Uani d . 1.0 4
S S4 0.15061(7) 0.07198(3) 0.14388(6) 0.02183(18) Uani d . 1.0 4
S S5 -0.00065(8) -0.10961(4) 0.28613(7) 0.0287(2) Uani d . 1.0 4
S S6 0.04814(8) -0.13499(4) 0.08405(7) 0.0290(2) Uani d . 1.0 4
S S7 0.35744(8) 0.06451(4) 0.37431(7) 0.0276(2) Uani d . 1.0 4
S S8 0.40698(8) 0.03446(4) 0.17530(7) 0.0302(2) Uani d . 1.0 4
S S9 -0.10014(8) 0.09694(3) 0.13671(7) 0.02602(19) Uani d . 1.0 4
S S10 -0.10271(8) 0.01686(4) 0.30145(7) 0.0263(2) Uani d . 1.0 4
P P1 -0.02992(9) -0.15765(4) 0.17586(7) 0.0280(2) Uani d . 1.0 4
P P2 0.46696(8) 0.06937(4) 0.30288(8) 0.0290(3) Uani d . 1.0 4
P P3 -0.17135(8) 0.07802(4) 0.23600(7) 0.0267(2) Uani d . 1.0 4
O O1 0.2373(2) -0.10679(10) 0.28332(19) 0.0275(6) Uani d . 1.0 4
O O2 0.3601(3) -0.04657(10) 0.31748(19) 0.0292(6) Uani d . 1.0 4
O O3 -0.0006(3) -0.21110(10) 0.2143(3) 0.0379(7) Uani d . 1.0 4
O O4 -0.1523(3) -0.16713(11) 0.1248(2) 0.0357(7) Uani d . 1.0 4
O O5 0.5800(3) 0.05161(11) 0.3666(3) 0.0394(8) Uani d . 1.0 4
O O6 0.5017(3) 0.12277(11) 0.2904(3) 0.0391(7) Uani d . 1.0 4
O O7 -0.1620(3) 0.12055(10) 0.3116(2) 0.0349(7) Uani d . 1.0 4
O O8 -0.2960(2) 0.07256(11) 0.1910(2) 0.0346(7) Uani d . 1.0 4
O O9 0.5009(4) 0.22604(17) 0.9179(4) 0.0829(14) Uani d . 1.0 4
N N1 0.0886(3) 0.09178(11) 0.3430(2) 0.0212(6) Uani d . 1.0 4
N N2 0.2054(4) 0.27667(14) 0.7073(3) 0.0439(10) Uani d . 1.0 4
C C1 0.3303(4) -0.08972(15) 0.3243(3) 0.0295(9) Uani d . 1.0 4
C C2 0.4110(4) -0.12299(17) 0.3901(4) 0.0474(12) Uani d . 1.0 4
C C3 0.1102(5) -0.22189(19) 0.2713(5) 0.0655(17) Uani d . 1.0 4
C C4A 0.1481(19) -0.2603(11) 0.239(4) 0.122(18) Uani d . 0.35(3) 4
C C4B 0.1189(9) -0.2652(4) 0.3227(12) 0.081(6) Uani d . 0.65(3) 4
C C5 -0.2205(4) -0.1297(2) 0.0645(4) 0.0530(14) Uani d . 1.0 4
C C6 -0.2903(7) -0.1074(4) 0.1084(6) 0.114(4) Uani d . 1.0 4
C C7 0.5974(4) 0.00443(17) 0.4150(4) 0.0416(11) Uani d . 1.0 4
C C8 0.6389(5) -0.0311(2) 0.3569(5) 0.0626(17) Uani d . 1.0 4
C C9 0.4255(5) 0.15613(19) 0.2282(5) 0.0586(15) Uani d . 1.0 4
C C10 0.4810(7) 0.1953(3) 0.1974(7) 0.109(3) Uani d . 1.0 4
C C11 -0.1951(5) 0.1142(2) 0.3999(4) 0.0516(14) Uani d . 1.0 4
C C12 -0.1868(6) 0.1610(3) 0.4514(5) 0.0699(18) Uani d . 1.0 4
C C13 -0.3411(4) 0.03861(17) 0.1090(4) 0.0388(11) Uani d . 1.0 4
C C14 -0.4114(4) 0.0658(2) 0.0244(4) 0.0504(13) Uani d . 1.0 4
C C15 0.1053(3) 0.13808(13) 0.3217(3) 0.0263(8) Uani d . 1.0 4
C C16 0.0997(3) 0.08171(13) 0.4387(3) 0.0218(7) Uani d . 1.0 4
C C17 0.1278(4) 0.17474(14) 0.3906(3) 0.0279(8) Uani d . 1.0 4
C C18 0.1240(3) 0.11629(13) 0.5119(3) 0.0249(8) Uani d . 1.0 4
C C19 0.1377(3) 0.16418(13) 0.4890(3) 0.0247(8) Uani d . 1.0 4
C C20 0.1608(4) 0.20292(14) 0.5646(3) 0.0285(9) Uani d . 1.0 4
C C21 0.1182(4) 0.24874(15) 0.5430(3) 0.0397(11) Uani d . 1.0 4
C C22 0.2260(4) 0.19456(15) 0.6596(3) 0.0346(10) Uani d . 1.0 4
C C23 0.1433(5) 0.28370(16) 0.6162(4) 0.0474(13) Uani d . 1.0 4
C C24 0.2458(5) 0.23228(16) 0.7277(3) 0.0442(12) Uani d . 1.0 4
C C25 0.5100(6) 0.2665(3) 0.9833(6) 0.084(2) Uani d . 1.0 4
C C26 0.3979(6) 0.2842(3) 0.9759(6) 0.091(3) Uani d . 1.0 4
C C27 0.6064(8) 0.2053(3) 0.9270(8) 0.116(4) Uani d . 1.0 4
C C28 0.5875(10) 0.1690(4) 0.8416(7) 0.158(6) Uani d . 1.0 4
H H2A 0.4733 -0.1254 0.3662 0.0569 Uiso calc R 1.0 4
H H2B 0.3794 -0.1551 0.3896 0.0569 Uiso calc R 1.0 4
H H2C 0.4332 -0.1102 0.4576 0.0569 Uiso calc R 1.0 4
H H5A -0.1745 -0.1045 0.0491 0.0636 Uiso calc R 1.0 4
H H5B -0.2631 -0.1444 0.0013 0.0636 Uiso calc R 1.0 4
H H6A -0.2492 -0.0916 0.1699 0.1367 Uiso calc R 1.0 4
H H6B -0.3375 -0.1318 0.1228 0.1367 Uiso calc R 1.0 4
H H6C -0.3332 -0.0832 0.0631 0.1367 Uiso calc R 1.0 4
H H7A 0.5293 -0.0076 0.4223 0.0499 Uiso calc R 1.0 4
H H7B 0.6491 0.0078 0.4819 0.0499 Uiso calc R 1.0 4
H H8A 0.7016 -0.0175 0.3430 0.0751 Uiso calc R 1.0 4
H H8B 0.5834 -0.0381 0.2947 0.0751 Uiso calc R 1.0 4
H H8C 0.6590 -0.0610 0.3950 0.0751 Uiso calc R 1.0 4
H H9A 0.3801 0.1389 0.1694 0.0703 Uiso calc R 1.0 4
H H9B 0.3788 0.1693 0.2651 0.0703 Uiso calc R 1.0 4
H H10A 0.5268 0.1822 0.1605 0.1313 Uiso calc R 1.0 4
H H10B 0.5250 0.2127 0.2557 0.1313 Uiso calc R 1.0 4
H H10C 0.4290 0.2176 0.1552 0.1313 Uiso calc R 1.0 4
H H11A -0.1489 0.0900 0.4441 0.0619 Uiso calc R 1.0 4
H H11B -0.2697 0.1024 0.3812 0.0619 Uiso calc R 1.0 4
H H12A -0.1120 0.1713 0.4743 0.0838 Uiso calc R 1.0 4
H H12B -0.2137 0.1576 0.5082 0.0838 Uiso calc R 1.0 4
H H12C -0.2292 0.1853 0.4060 0.0838 Uiso calc R 1.0 4
H H13A -0.3825 0.0131 0.1299 0.0465 Uiso calc R 1.0 4
H H13B -0.2830 0.0229 0.0896 0.0465 Uiso calc R 1.0 4
H H14A -0.3710 0.0922 0.0068 0.0605 Uiso calc R 1.0 4
H H14B -0.4718 0.0791 0.0426 0.0605 Uiso calc R 1.0 4
H H14C -0.4379 0.0440 -0.0322 0.0605 Uiso calc R 1.0 4
H H15 0.1012 0.1458 0.2555 0.0315 Uiso calc R 1.0 4
H H16 0.0903 0.0492 0.4563 0.0261 Uiso calc R 1.0 4
H H17 0.1366 0.2070 0.3712 0.0334 Uiso calc R 1.0 4
H H18 0.1313 0.1074 0.5782 0.0299 Uiso calc R 1.0 4
H H21 0.0722 0.2561 0.4789 0.0476 Uiso calc R 1.0 4
H H22 0.2570 0.1636 0.6781 0.0415 Uiso calc R 1.0 4
H H23 0.1137 0.3150 0.5995 0.0569 Uiso calc R 1.0 4
H H24 0.2908 0.2260 0.7928 0.0531 Uiso calc R 1.0 4
H H25A 0.5511 0.2928 0.9645 0.1005 Uiso calc R 1.0 4
H H25B 0.5479 0.2567 1.0520 0.1005 Uiso calc R 1.0 4
H H26A 0.4027 0.3118 1.0203 0.1089 Uiso calc R 1.0 4
H H26B 0.3579 0.2580 0.9949 0.1089 Uiso calc R 1.0 4
H H26C 0.3612 0.2941 0.9078 0.1089 Uiso calc R 1.0 4
H H27A 0.6358 0.1888 0.9913 0.1394 Uiso calc R 1.0 4
H H27B 0.6569 0.2309 0.9213 0.1394 Uiso calc R 1.0 4
H H28A 0.5580 0.1860 0.7786 0.1895 Uiso calc R 1.0 4
H H28B 0.5371 0.1441 0.8483 0.1895 Uiso calc R 1.0 4
H H28C 0.6553 0.1538 0.8433 0.1895 Uiso calc R 1.0 4
H H4A 0.1555 -0.1937 0.2683 0.0786 Uiso calc R 0.35(3) 4
H H4B 0.1143 -0.2270 0.3413 0.0786 Uiso calc R 0.35(3) 4
H H4C 0.1542 -0.2237 0.2259 0.0786 Uiso calc R 0.65(3) 4
H H4D 0.1385 -0.1953 0.3187 0.0786 Uiso calc R 0.65(3) 4
H H4E 0.2220 -0.2658 0.2798 0.1462 Uiso calc R 0.35(3) 4
H H4F 0.1459 -0.2553 0.1703 0.1462 Uiso calc R 0.35(3) 4
H H4G 0.1047 -0.2886 0.2433 0.1462 Uiso calc R 0.35(3) 4
H H4H 0.1939 -0.2712 0.3596 0.0969 Uiso calc R 0.65(3) 4
H H4I 0.0922 -0.2918 0.2760 0.0969 Uiso calc R 0.65(3) 4
H H4J 0.0768 -0.2634 0.3688 0.0969 Uiso calc R 0.65(3) 4

loop_
_atom_site_aniso_label
_atom_site_aniso_U_11
_atom_site_aniso_U_22
_atom_site_aniso_U_33
_atom_site_aniso_U_12
_atom_site_aniso_U_13
_atom_site_aniso_U_23
Mo2 0.01993(15) 0.02225(16) 0.01681(14) -0.00049(12) 0.00596(11) -0.00109(11)
Mo1 0.01735(14) 0.02572(17) 0.01616(14) -0.00130(12) 0.00493(11) -0.00018(11)
Mo3 0.01806(15) 0.02209(16) 0.01506(13) -0.00112(12) 0.00562(11) -0.00143(11)
S1 0.0219(5) 0.0294(5) 0.0194(4) -0.0004(4) 0.0088(4) -0.0028(4)
S2 0.0219(5) 0.0240(5) 0.0155(4) -0.0014(4) 0.0057(4) -0.0005(4)
S3 0.0203(4) 0.0250(5) 0.0176(4) -0.0009(4) 0.0039(4) -0.0027(4)
S4 0.0222(5) 0.0261(5) 0.0177(4) -0.0012(4) 0.0068(4) 0.0017(4)
S5 0.0359(6) 0.0294(5) 0.0238(5) -0.0057(5) 0.0137(4) -0.0007(4)
S6 0.0360(6) 0.0274(5) 0.0257(5) -0.0042(4) 0.0125(4) -0.0055(4)
S7 0.0249(5) 0.0362(6) 0.0199(4) -0.0078(4) 0.0040(4) -0.0022(4)
S8 0.0226(5) 0.0429(6) 0.0274(5) -0.0036(5) 0.0110(4) -0.0002(4)
S9 0.0252(5) 0.0290(5) 0.0233(5) 0.0040(4) 0.0065(4) 0.0004(4)
S10 0.0239(5) 0.0316(5) 0.0270(5) -0.0027(4) 0.0133(4) -0.0010(4)
P1 0.0328(6) 0.0246(5) 0.0262(5) -0.0052(5) 0.0087(4) -0.0005(4)
P2 0.0211(5) 0.0355(6) 0.0278(5) -0.0059(5) 0.0037(4) 0.0045(5)
P3 0.0216(5) 0.0329(6) 0.0265(5) 0.0002(4) 0.0087(4) -0.0072(4)
O1 0.0259(14) 0.0293(14) 0.0251(13) 0.0030(12) 0.0042(11) 0.0004(11)
O2 0.0289(15) 0.0294(15) 0.0290(14) -0.0010(12) 0.0085(12) 0.0007(12)
O3 0.0474(19) 0.0248(15) 0.0384(17) -0.0039(14) 0.0086(14) 0.0013(13)
O4 0.0332(16) 0.0379(17) 0.0340(16) -0.0098(13) 0.0074(13) 0.0007(13)
O5 0.0220(14) 0.0494(19) 0.0414(17) -0.0084(14) 0.0016(13) 0.0112(15)
O6 0.0336(16) 0.0388(17) 0.0441(17) -0.0099(14) 0.0108(14) 0.0074(14)
O7 0.0366(17) 0.0388(17) 0.0325(15) 0.0007(14) 0.0151(13) -0.0123(13)
O8 0.0203(14) 0.0486(18) 0.0353(16) 0.0021(13) 0.0087(12) -0.0126(14)
O9 0.090(4) 0.082(4) 0.074(3) -0.005(3) 0.020(3) -0.024(3)
N1 0.0240(16) 0.0240(16) 0.0168(14) -0.0003(13) 0.0079(12) -0.0009(12)
N2 0.068(3) 0.036(2) 0.0294(19) -0.015(2) 0.0165(19) -0.0113(16)
C1 0.029(2) 0.034(3) 0.0259(19) 0.0043(18) 0.0094(16) 0.0016(16)
C2 0.041(3) 0.039(3) 0.051(3) 0.008(3) -0.002(3) 0.010(3)
C3 0.052(4) 0.040(3) 0.088(5) 0.006(3) -0.004(3) 0.014(3)
C4A 0.069(15) 0.10(2) 0.18(4) 0.018(14) 0.008(19) -0.07(3)
C4B 0.063(7) 0.062(7) 0.100(11) -0.003(6) 0.000(7) 0.044(7)
C5 0.039(3) 0.066(4) 0.051(3) -0.006(3) 0.010(3) 0.021(3)
C6 0.099(7) 0.156(9) 0.093(6) 0.073(6) 0.039(5) 0.056(6)
C7 0.028(3) 0.051(3) 0.040(3) -0.005(2) 0.0026(19) 0.018(2)
C8 0.049(4) 0.070(4) 0.080(4) 0.022(3) 0.037(3) 0.034(4)
C9 0.060(4) 0.042(3) 0.063(4) -0.002(3) 0.004(3) 0.019(3)
C10 0.112(7) 0.081(6) 0.149(9) 0.005(5) 0.059(7) 0.056(6)
C11 0.048(3) 0.066(4) 0.053(3) -0.023(3) 0.034(3) -0.033(3)
C12 0.084(5) 0.079(5) 0.052(4) 0.011(4) 0.028(4) -0.030(3)
C13 0.023(2) 0.054(3) 0.040(3) -0.003(2) 0.0096(18) -0.014(2)
C14 0.035(3) 0.078(4) 0.038(3) 0.009(3) 0.010(2) -0.005(3)
C15 0.034(2) 0.027(2) 0.0187(17) -0.0028(17) 0.0091(15) -0.0018(15)
C16 0.0244(18) 0.0238(18) 0.0178(16) -0.0007(15) 0.0076(14) -0.0001(14)
C17 0.038(3) 0.0239(19) 0.0227(18) -0.0050(17) 0.0111(16) -0.0010(15)
C18 0.029(2) 0.029(2) 0.0179(16) -0.0009(16) 0.0090(15) 0.0010(14)
C19 0.029(2) 0.0255(19) 0.0196(17) -0.0008(16) 0.0076(15) -0.0024(14)
C20 0.037(3) 0.027(2) 0.0223(18) -0.0045(17) 0.0102(17) -0.0042(15)
C21 0.063(3) 0.027(3) 0.023(2) 0.004(2) 0.006(2) -0.0006(16)
C22 0.047(3) 0.030(3) 0.0241(19) -0.0031(19) 0.0065(18) -0.0040(16)
C23 0.078(4) 0.026(3) 0.036(3) 0.003(3) 0.015(3) -0.0043(19)
C24 0.066(4) 0.038(3) 0.023(2) -0.011(3) 0.005(2) -0.0072(18)
C25 0.082(5) 0.092(6) 0.077(5) -0.017(5) 0.024(4) -0.027(4)
C26 0.082(6) 0.105(6) 0.085(6) -0.003(5) 0.024(5) -0.029(5)
C27 0.116(8) 0.097(7) 0.162(10) 0.009(6) 0.083(7) -0.036(6)
C28 0.266(15) 0.137(9) 0.084(7) 0.097(10) 0.073(8) 0.005(6)

loop_
_atom_type_symbol
_atom_type_description
_atom_type_scat_dispersion_real
_atom_type_scat_dispersion_imag
_atom_type_scat_source
C C 0.0033 0.0016
;
International Tables for Crystallography
(1992, Vol. C, Tables 4.2.6.8 and 6.1.1.4)
;
H H 0.0000 0.0000
;
International Tables for Crystallography
(1992, Vol. C, Table 6.1.1.4)
;
Mo Mo -1.6832 0.6857
;
International Tables for Crystallography
(1992, Vol. C, Tables 4.2.6.8 and 6.1.1.4)
;
N N 0.0061 0.0033
;
International Tables for Crystallography
(1992, Vol. C, Tables 4.2.6.8 and 6.1.1.4)
;
O O 0.0106 0.0060
;
International Tables for Crystallography
(1992, Vol. C, Tables 4.2.6.8 and 6.1.1.4)
;
P P 0.1023 0.0942
;
International Tables for Crystallography
(1992, Vol. C, Tables 4.2.6.8 and 6.1.1.4)
;
S S 0.1246 0.1234
;
International Tables for Crystallography
(1992, Vol. C, Tables 4.2.6.8 and 6.1.1.4)
;

loop_
_geom_angle_atom_site_label_1
_geom_angle_atom_site_label_2
_geom_angle_atom_site_label_3
_geom_angle
_geom_angle_publ_flag
Mo1 Mo2 Mo3 60.634(13) no
Mo1 Mo2 S1 54.13(3) no
Mo1 Mo2 S2 55.11(3) no
Mo1 Mo2 S3 98.60(3) no
Mo1 Mo2 S5 138.34(3) no
Mo1 Mo2 S6 139.16(3) no
Mo1 Mo2 O1 83.95(7) no
Mo3 Mo2 S1 97.42(3) no
Mo3 Mo2 S2 53.71(3) no
Mo3 Mo2 S3 53.05(3) no
Mo3 Mo2 S5 103.14(3) no
Mo3 Mo2 S6 142.74(3) no
Mo3 Mo2 O1 132.60(7) no
S1 Mo2 S2 108.58(4) no
S1 Mo2 S3 93.14(4) no
S1 Mo2 S5 159.43(4) no
S1 Mo2 S6 85.71(4) no
S1 Mo2 O1 83.75(9) no
S2 Mo2 S3 105.28(4) no
S2 Mo2 S5 83.91(4) no
S2 Mo2 S6 158.23(4) no
S2 Mo2 O1 80.83(8) no
S3 Mo2 S5 99.32(4) no
S3 Mo2 S6 89.77(3) no
S3 Mo2 O1 173.80(8) no
S5 Mo2 S6 78.09(4) no
S5 Mo2 O1 82.21(9) no
S6 Mo2 O1 84.66(7) no
Mo2 Mo1 Mo3 60.919(13) no
Mo2 Mo1 S1 54.12(3) no
Mo2 Mo1 S2 54.73(3) no
Mo2 Mo1 S4 99.98(3) no
Mo2 Mo1 S7 141.85(3) no
Mo2 Mo1 S8 136.97(3) no
Mo2 Mo1 O2 85.23(8) no
Mo3 Mo1 S1 97.63(3) no
Mo3 Mo1 S2 53.74(3) no
Mo3 Mo1 S4 53.17(3) no
Mo3 Mo1 S7 103.32(3) no
Mo3 Mo1 S8 142.84(3) no
Mo3 Mo1 O2 133.25(9) no
S1 Mo1 S2 108.20(4) no
S1 Mo1 S4 94.82(3) no
S1 Mo1 S7 158.72(4) no
S1 Mo1 S8 83.51(4) no
S1 Mo1 O2 85.12(8) no
S2 Mo1 S4 105.17(4) no
S2 Mo1 S7 87.51(4) no
S2 Mo1 S8 159.85(3) no
S2 Mo1 O2 80.93(9) no
S4 Mo1 S7 94.73(4) no
S4 Mo1 S8 89.67(4) no
S4 Mo1 O2 173.54(9) no
S7 Mo1 S8 77.57(4) no
S7 Mo1 O2 83.29(7) no
S8 Mo1 O2 83.91(9) no
Mo2 Mo3 Mo1 58.447(11) no
Mo2 Mo3 S2 53.81(3) no
Mo2 Mo3 S3 53.17(3) no
Mo2 Mo3 S4 98.06(3) no
Mo2 Mo3 S9 141.49(3) no
Mo2 Mo3 S10 99.71(3) no
Mo2 Mo3 N1 136.32(7) no
Mo1 Mo3 S2 54.21(3) no
Mo1 Mo3 S3 96.97(3) no
Mo1 Mo3 S4 53.24(3) no
Mo1 Mo3 S9 139.74(3) no
Mo1 Mo3 S10 141.15(3) no
Mo1 Mo3 N1 94.15(8) no
S2 Mo3 S3 105.49(4) no
S2 Mo3 S4 105.68(4) no
S2 Mo3 S9 159.97(4) no
S2 Mo3 S10 86.97(4) no
S2 Mo3 N1 82.79(8) no
S3 Mo3 S4 96.75(4) no
S3 Mo3 S9 88.35(3) no
S3 Mo3 S10 91.91(4) no
S3 Mo3 N1 168.68(8) no
S4 Mo3 S9 86.53(4) no
S4 Mo3 S10 162.05(4) no
S4 Mo3 N1 88.20(9) no
S9 Mo3 S10 78.00(4) no
S9 Mo3 N1 81.78(8) no
S10 Mo3 N1 80.68(9) no
Mo2 S1 Mo1 71.76(3) no
Mo2 S2 Mo1 70.16(3) no
Mo2 S2 Mo3 72.47(3) no
Mo1 S2 Mo3 72.05(3) no
Mo2 S3 Mo3 73.78(3) no
Mo1 S4 Mo3 73.59(3) no
Mo2 S5 P1 87.83(6) no
Mo2 S6 P1 87.03(5) no
Mo1 S7 P2 87.81(5) no
Mo1 S8 P2 87.94(6) no
Mo3 S9 P3 86.07(5) no
Mo3 S10 P3 86.00(6) no
S5 P1 S6 106.85(7) no
S5 P1 O3 112.41(13) no
S5 P1 O4 113.48(14) no
S6 P1 O3 113.57(16) no
S6 P1 O4 114.14(13) no
O3 P1 O4 96.40(17) no
S7 P2 S8 106.38(7) no
S7 P2 O5 112.85(15) no
S7 P2 O6 113.51(15) no
S8 P2 O5 114.71(14) no
S8 P2 O6 113.61(14) no
O5 P2 O6 95.87(16) no
S9 P3 S10 107.94(7) no
S9 P3 O7 109.43(14) no
S9 P3 O8 113.24(13) no
S10 P3 O7 112.49(12) no
S10 P3 O8 111.92(13) no
O7 P3 O8 101.80(17) no
Mo2 O1 C1 122.2(3) no
Mo1 O2 C1 122.4(3) no
P1 O3 C3 118.5(3) no
P1 O4 C5 120.8(3) no
P2 O5 C7 122.5(3) no
P2 O6 C9 119.7(3) no
P3 O7 C11 121.1(3) no
P3 O8 C13 120.0(3) no
C25 O9 C27 110.9(6) no
Mo3 N1 C15 120.8(3) no
Mo3 N1 C16 122.7(3) no
C15 N1 C16 116.5(3) no
C23 N2 C24 115.8(4) no
O1 C1 O2 126.1(4) no
O1 C1 C2 117.2(4) no
O2 C1 C2 116.6(4) no
O3 C3 C4A 113.0(13) no
O3 C3 C4B 112.0(7) no
O4 C5 C6 114.8(6) no
O5 C7 C8 111.0(5) no
O6 C9 C10 110.0(5) no
O7 C11 C12 109.0(5) no
O8 C13 C14 108.7(4) no
N1 C15 C17 123.6(4) no
N1 C16 C18 123.1(4) no
C15 C17 C19 119.5(4) no
C16 C18 C19 120.1(4) no
C17 C19 C18 117.1(4) no
C17 C19 C20 120.8(4) no
C18 C19 C20 122.1(4) no
C19 C20 C21 121.4(4) no
C19 C20 C22 121.2(4) no
C21 C20 C22 117.4(4) no
C20 C21 C23 119.0(4) no
C20 C22 C24 118.9(4) no
N2 C23 C21 124.8(5) no
N2 C24 C22 124.1(4) no
O9 C25 C26 108.4(6) no
O9 C27 C28 105.3(8) no
C1 C2 H2A 109.469 no
C1 C2 H2B 109.470 no
C1 C2 H2C 109.476 no
H2A C2 H2B 109.470 no
H2A C2 H2C 109.479 no
H2B C2 H2C 109.462 no
O3 C3 H4A 108.998 no
O3 C3 H4B 108.979 no
O3 C3 H4C 109.217 no
O3 C3 H4D 109.218 no
C4A C3 H4A 108.975 no
C4A C3 H4B 108.979 no
C4B C3 H4C 109.203 no
C4B C3 H4D 109.211 no
H4A C3 H4B 107.773 no
H4C C3 H4D 107.903 no
C3 C4A H4E 109.471 no
C3 C4A H4F 109.474 no
C3 C4A H4G 109.473 no
H4E C4A H4F 109.471 no
H4E C4A H4G 109.468 no
H4F C4A H4G 109.470 no
C3 C4B H4H 109.468 no
C3 C4B H4I 109.477 no
C3 C4B H4J 109.470 no
H4H C4B H4I 109.470 no
H4H C4B H4J 109.468 no
H4I C4B H4J 109.473 no
O4 C5 H5A 108.557 no
O4 C5 H5B 108.563 no
C6 C5 H5A 108.557 no
C6 C5 H5B 108.561 no
H5A C5 H5B 107.550 no
C5 C6 H6A 109.482 no
C5 C6 H6B 109.466 no
C5 C6 H6C 109.472 no
H6A C6 H6B 109.464 no
H6A C6 H6C 109.469 no
H6B C6 H6C 109.474 no
O5 C7 H7A 109.431 no
O5 C7 H7B 109.426 no
C8 C7 H7A 109.435 no
C8 C7 H7B 109.437 no
H7A C7 H7B 108.034 no
C7 C8 H8A 109.485 no
C7 C8 H8B 109.480 no
C7 C8 H8C 109.469 no
H8A C8 H8B 109.472 no
H8A C8 H8C 109.453 no
H8B C8 H8C 109.469 no
O6 C9 H9A 109.657 no
O6 C9 H9B 109.669 no
C10 C9 H9A 109.670 no
C10 C9 H9B 109.662 no
H9A C9 H9B 108.176 no
C9 C10 H10A 109.481 no
C9 C10 H10B 109.483 no
C9 C10 H10C 109.474 no
H10A C10 H10B 109.465 no
H10A C10 H10C 109.461 no
H10B C10 H10C 109.464 no
O7 C11 H11A 109.893 no
O7 C11 H11B 109.888 no
C12 C11 H11A 109.884 no
C12 C11 H11B 109.887 no
H11A C11 H11B 108.302 no
C11 C12 H12A 109.462 no
C11 C12 H12B 109.471 no
C11 C12 H12C 109.464 no
H12A C12 H12B 109.476 no
H12A C12 H12C 109.477 no
H12B C12 H12C 109.477 no
O8 C13 H13A 109.952 no
O8 C13 H13B 109.941 no
C14 C13 H13A 109.942 no
C14 C13 H13B 109.938 no
H13A C13 H13B 108.342 no
C13 C14 H14A 109.474 no
C13 C14 H14B 109.477 no
C13 C14 H14C 109.471 no
H14A C14 H14B 109.467 no
H14A C14 H14C 109.465 no
H14B C14 H14C 109.474 no
N1 C15 H15 118.190 no
C17 C15 H15 118.198 no
N1 C16 H16 118.428 no
C18 C16 H16 118.430 no
C15 C17 H17 120.245 no
C19 C17 H17 120.233 no
C16 C18 H18 119.959 no
C19 C18 H18 119.951 no
C20 C21 H21 120.488 no
C23 C21 H21 120.495 no
C20 C22 H22 120.555 no
C24 C22 H22 120.546 no
N2 C23 H23 117.622 no
C21 C23 H23 117.625 no
N2 C24 H24 117.965 no
C22 C24 H24 117.978 no
O9 C25 H25A 110.009 no
O9 C25 H25B 110.010 no
C26 C25 H25A 110.003 no
C26 C25 H25B 110.012 no
H25A C25 H25B 108.368 no
C25 C26 H26A 109.471 no
C25 C26 H26B 109.467 no
C25 C26 H26C 109.468 no
H26A C26 H26B 109.475 no
H26A C26 H26C 109.474 no
H26B C26 H26C 109.472 no
O9 C27 H27A 110.693 no
O9 C27 H27B 110.669 no
C28 C27 H27A 110.702 no
C28 C27 H27B 110.678 no
H27A C27 H27B 108.793 no
C27 C28 H28A 109.477 no
C27 C28 H28B 109.468 no
C27 C28 H28C 109.474 no
H28A C28 H28B 109.480 no
H28A C28 H28C 109.477 no
H28B C28 H28C 109.451 no

loop_
_geom_bond_atom_site_label_1
_geom_bond_atom_site_label_2
_geom_bond_distance
_geom_bond_publ_flag
Mo2 Mo1 2.6880(5) no
Mo2 Mo3 2.7566(5) no
Mo2 S1 2.2931(11) no
Mo2 S2 2.3332(9) no
Mo2 S3 2.2978(9) no
Mo2 S5 2.5267(12) no
Mo2 S6 2.5624(11) no
Mo2 O1 2.245(3) no
Mo1 Mo3 2.7490(5) no
Mo1 S1 2.2934(9) no
Mo1 S2 2.3440(11) no
Mo1 S4 2.2959(9) no
Mo1 S7 2.5524(10) no
Mo1 S8 2.5561(13) no
Mo1 O2 2.216(3) no
Mo3 S2 2.3302(9) no
Mo3 S3 2.2943(9) no
Mo3 S4 2.2939(11) no
Mo3 S9 2.5726(10) no
Mo3 S10 2.5604(13) no
Mo3 N1 2.335(3) no
S5 P1 2.0005(15) no
S6 P1 1.9916(17) no
S7 P2 2.0040(18) no
S8 P2 1.9930(15) no
S9 P3 1.9871(17) no
S10 P3 2.0072(15) no
P1 O3 1.582(3) no
P1 O4 1.573(3) no
P2 O5 1.566(3) no
P2 O6 1.571(4) no
P3 O7 1.572(3) no
P3 O8 1.576(3) no
O1 C1 1.275(5) no
O2 C1 1.269(5) no
O3 C3 1.467(7) no
O4 C5 1.464(6) no
O5 C7 1.460(6) no
O6 C9 1.449(6) no
O7 C11 1.459(7) no
O8 C13 1.474(6) no
O9 C25 1.437(9) no
O9 C27 1.471(12) no
N1 C15 1.348(5) no
N1 C16 1.353(5) no
N2 C23 1.319(6) no
N2 C24 1.334(6) no
C1 C2 1.498(6) no
C3 C4A 1.31(4) no
C3 C4B 1.390(14) no
C5 C6 1.400(12) no
C7 C8 1.489(9) no
C9 C10 1.447(11) no
C11 C12 1.476(9) no
C13 C14 1.479(7) no
C15 C17 1.377(6) no
C16 C18 1.377(5) no
C17 C19 1.397(6) no
C18 C19 1.388(6) no
C19 C20 1.482(6) no
C20 C21 1.382(6) no
C20 C22 1.380(5) no
C21 C23 1.384(6) no
C22 C24 1.393(6) no
C25 C26 1.527(12) no
C27 C28 1.536(14) no
C2 H2A 0.980 no
C2 H2B 0.980 no
C2 H2C 0.980 no
C3 H4A 0.990 no
C3 H4B 0.990 no
C3 H4C 0.990 no
C3 H4D 0.990 no
C4A H4E 0.980 no
C4A H4F 0.980 no
C4A H4G 0.980 no
C4B H4H 0.980 no
C4B H4I 0.980 no
C4B H4J 0.980 no
C5 H5A 0.990 no
C5 H5B 0.990 no
C6 H6A 0.980 no
C6 H6B 0.980 no
C6 H6C 0.980 no
C7 H7A 0.990 no
C7 H7B 0.990 no
C8 H8A 0.980 no
C8 H8B 0.980 no
C8 H8C 0.980 no
C9 H9A 0.990 no
C9 H9B 0.990 no
C10 H10A 0.980 no
C10 H10B 0.980 no
C10 H10C 0.980 no
C11 H11A 0.990 no
C11 H11B 0.990 no
C12 H12A 0.980 no
C12 H12B 0.980 no
C12 H12C 0.980 no
C13 H13A 0.990 no
C13 H13B 0.990 no
C14 H14A 0.980 no
C14 H14B 0.980 no
C14 H14C 0.980 no
C15 H15 0.950 no
C16 H16 0.950 no
C17 H17 0.950 no
C18 H18 0.950 no
C21 H21 0.950 no
C22 H22 0.950 no
C23 H23 0.950 no
C24 H24 0.950 no
C25 H25A 0.990 no
C25 H25B 0.990 no
C26 H26A 0.980 no
C26 H26B 0.980 no
C26 H26C 0.980 no
C27 H27A 0.990 no
C27 H27B 0.990 no
C28 H28A 0.980 no
C28 H28B 0.980 no
C28 H28C 0.980 no

loop_
_geom_contact_atom_site_label_1
_geom_contact_atom_site_label_2
_geom_contact_distance
_geom_contact_site_symmetry_2
_geom_contact_publ_flag
S1 C1 3.292(4) . no
S2 C1 3.163(5) . no
S2 C16 3.201(4) . no
S4 C15 3.317(4) . no
S5 C3 3.463(6) . no
S6 C3 3.493(7) . no
S6 C5 3.464(6) . no
S7 N1 3.510(4) . no
S7 C7 3.457(5) . no
S7 C9 3.559(7) . no
S8 C9 3.439(6) . no
S9 C13 3.471(5) . no
S9 C15 3.344(4) . no
S10 C11 3.423(6) . no
S10 C13 3.530(4) . no
S10 C16 3.309(4) . no
P1 C6 3.548(9) . no
P2 O2 3.531(3) . no
P2 C8 3.515(6) . no
P3 N1 3.315(3) . no
O1 C3 3.575(7) . no
O2 C7 3.320(5) . no
O2 C8 3.563(7) . no
O7 N1 3.287(5) . no
O7 C15 3.508(6) . no
O7 C16 3.534(5) . no
O8 C11 3.083(6) . no
N1 C19 2.814(5) . no
N2 C20 2.809(6) . no
C15 C18 2.708(6) . no
C16 C17 2.716(6) . no
C17 C21 3.011(6) . no
C18 C22 3.029(6) . no
C21 C24 2.690(6) . no
C22 C23 2.689(7) . no
S1 S3 3.4702(11) 3_555 no
S3 S1 3.4702(11) 3_555 no
S3 S3 3.1886(14) 3_555 no
S3 S4 3.5392(12) 3_555 no
S4 S3 3.5392(12) 3_555 no
S6 S9 3.5679(16) 3_555 no
S7 C7 3.445(5) 3_656 no
S9 S6 3.5679(16) 3_555 no
O4 C21 3.457(6) 2_545 no
O4 C22 3.568(6) 3_556 no
O4 C24 3.275(7) 3_556 no
O5 O8 3.422(5) 1_655 no
O5 C11 3.335(7) 1_655 no
O7 C4A 3.39(3) 2_555 no
O8 O5 3.422(5) 1_455 no
N2 C9 3.377(8) 4_555 no
N2 C15 3.352(6) 4_555 no
N2 C17 3.354(7) 4_555 no
C2 C25 3.537(9) 2_646 no
C2 C28 3.536(12) 3_656 no
C4A O7 3.39(3) 2_545 no
C7 S7 3.445(5) 3_656 no
C9 N2 3.377(8) 4_554 no
C11 O5 3.335(7) 1_455 no
C15 N2 3.352(6) 4_554 no
C17 N2 3.354(7) 4_554 no
C17 C26 3.573(9) 4_554 no
C21 O4 3.457(6) 2_555 no
C22 O4 3.568(6) 3_556 no
C24 O4 3.275(7) 3_556 no
C25 C2 3.537(9) 2_656 no
C26 C17 3.573(9) 4_555 no
C28 C2 3.536(12) 3_656 no
Mo3 H15 3.2133 . no
Mo3 H16 3.2695 . no
S2 H16 2.7230 . no
S3 H5A 2.9422 . no
S3 H13B 3.4162 . no
S4 H9A 3.4637 . no
S4 H15 2.7820 . no
S5 H5A 3.4512 . no
S5 H6A 3.2217 . no
S5 H4A 3.1626 . no
S5 H4B 3.5647 . no
S5 H4D 2.9429 . no
S6 H5A 2.9408 . no
S6 H4A 3.0390 . no
S6 H4C 3.2110 . no
S6 H4D 3.5920 . no
S7 H7A 2.9354 . no
S7 H9B 3.3392 . no
S8 H7A 3.5827 . no
S8 H8B 3.1449 . no
S8 H9A 2.9061 . no
S9 H13B 3.0731 . no
S9 H14A 3.4819 . no
S9 H15 2.9956 . no
S10 H11A 3.0522 . no
S10 H13B 3.2214 . no
S10 H16 2.9486 . no
P1 H5A 2.6332 . no
P1 H5B 3.3272 . no
P1 H6A 3.3927 . no
P1 H4A 2.5918 . no
P1 H4B 3.1762 . no
P1 H4C 2.9418 . no
P1 H4D 2.7158 . no
P1 H4F 3.5708 . no
P2 H7A 2.6904 . no
P2 H7B 3.3771 . no
P2 H8B 3.3602 . no
P2 H9A 2.6980 . no
P2 H9B 2.9811 . no
P3 H11A 2.9004 . no
P3 H11B 2.8305 . no
P3 H13A 3.2653 . no
P3 H13B 2.6366 . no
P3 H14A 3.5300 . no
O1 H2A 3.0104 . no
O1 H2B 2.4175 . no
O1 H2C 2.9837 . no
O1 H4A 2.6147 . no
O1 H4C 3.4296 . no
O1 H4D 2.8860 . no
O2 H2A 2.6109 . no
O2 H2B 3.1567 . no
O2 H2C 2.6124 . no
O2 H7A 2.5136 . no
O2 H8B 3.0616 . no
O3 H4E 3.1739 . no
O3 H4F 2.5160 . no
O3 H4G 2.5157 . no
O3 H4H 3.2180 . no
O3 H4I 2.5652 . no
O3 H4J 2.5671 . no
O4 H6A 2.6253 . no
O4 H6B 2.6180 . no
O4 H6C 3.2490 . no
O5 H8A 2.5785 . no
O5 H8B 2.6873 . no
O5 H8C 3.2678 . no
O6 H10A 2.5660 . no
O6 H10B 2.5700 . no
O6 H10C 3.2198 . no
O7 H12A 2.6117 . no
O7 H12B 3.2380 . no
O7 H12C 2.5526 . no
O8 H11A 3.5609 . no
O8 H11B 2.7456 . no
O8 H14A 2.5601 . no
O8 H14B 2.6201 . no
O8 H14C 3.2509 . no
O9 H26A 3.2488 . no
O9 H26B 2.6025 . no
O9 H26C 2.6039 . no
O9 H28A 2.5719 . no
O9 H28B 2.5736 . no
O9 H28C 3.2484 . no
N1 H17 3.2480 . no
N1 H18 3.2467 . no
N2 H21 3.2359 . no
N2 H22 3.2521 . no
C1 H7A 3.4251 . no
C2 H7A 3.5176 . no
C6 H13A 3.5913 . no
C8 H2A 3.4267 . no
C13 H6C 3.4373 . no
C15 H16 3.1563 . no
C16 H11A 3.3031 . no
C16 H15 3.1554 . no
C17 H18 3.2425 . no
C17 H21 2.7810 . no
C18 H11A 3.4988 . no
C18 H12A 3.3503 . no
C18 H17 3.2431 . no
C18 H22 2.7994 . no
C19 H12A 3.2332 . no
C19 H15 3.2458 . no
C19 H16 3.2446 . no
C19 H21 2.6737 . no
C19 H22 2.6685 . no
C20 H12A 3.5347 . no
C20 H17 2.6721 . no
C20 H18 2.6857 . no
C20 H23 3.2290 . no
C20 H24 3.2359 . no
C21 H12A 3.5930 . no
C21 H17 2.7778 . no
C21 H22 3.2294 . no
C22 H18 2.7973 . no
C22 H21 3.2287 . no
C23 H24 3.1060 . no
C24 H23 3.1063 . no
C25 H27A 2.6934 . no
C25 H27B 2.5540 . no
C27 H25A 2.6281 . no
C27 H25B 2.5694 . no
H2A H7A 3.3802 . no
H2A H8B 3.1406 . no
H2A H8C 2.9492 . no
H2B H4A 3.1145 . no
H2B H4D 3.2178 . no
H2C H7A 3.2072 . no
H5A H6A 2.2512 . no
H5A H6B 2.7636 . no
H5A H6C 2.2374 . no
H5B H6A 2.7634 . no
H5B H6B 2.2571 . no
H5B H6C 2.2315 . no
H6A H13A 3.3442 . no
H6A H13B 3.3495 . no
H6C H13A 2.9644 . no
H6C H13B 3.0048 . no
H7A H8A 2.8354 . no
H7A H8B 2.3013 . no
H7A H8C 2.3752 . no
H7B H8A 2.3859 . no
H7B H8B 2.8342 . no
H7B H8C 2.2918 . no
H9A H10A 2.3072 . no
H9A H10B 2.8077 . no
H9A H10C 2.2966 . no
H9B H10A 2.8076 . no
H9B H10B 2.3043 . no
H9B H10C 2.2995 . no
H11A H12A 2.3120 . no
H11A H12B 2.3511 . no
H11A H12C 2.8306 . no
H11A H16 3.2978 . no
H11B H12A 2.8302 . no
H11B H12B 2.3071 . no
H11B H12C 2.3563 . no
H12A H18 3.5605 . no
H12A H21 3.3595 . no
H13A H14A 2.8340 . no
H13A H14B 2.3162 . no
H13A H14C 2.3559 . no
H13B H14A 2.3604 . no
H13B H14B 2.8337 . no
H13B H14C 2.3117 . no
H15 H17 2.3051 . no
H16 H18 2.3041 . no
H17 H21 2.3865 . no
H18 H22 2.3952 . no
H21 H23 2.3067 . no
H22 H24 2.3215 . no
H25A H26A 2.3787 . no
H25A H26B 2.8712 . no
H25A H26C 2.3814 . no
H25A H27A 3.0660 . no
H25A H27B 2.4023 . no
H25B H26A 2.3777 . no
H25B H26B 2.3825 . no
H25B H26C 2.8712 . no
H25B H27A 2.4917 . no
H25B H27B 2.7642 . no
H27A H28A 2.8837 . no
H27A H28B 2.3953 . no
H27A H28C 2.4001 . no
H27B H28A 2.3962 . no
H27B H28B 2.8838 . no
H27B H28C 2.3991 . no
H4A H4E 2.1634 . no
H4A H4F 2.1791 . no
H4A H4G 2.7034 . no
H4B H4E 2.1634 . no
H4B H4F 2.7036 . no
H4B H4G 2.1794 . no
H4C H4H 2.2368 . no
H4C H4I 2.2514 . no
H4C H4J 2.7617 . no
H4D H4H 2.2384 . no
H4D H4I 2.7619 . no
H4D H4J 2.2499 . no
S1 H13B 3.2034 3_555 no
S1 H14A 3.2546 3_555 no
S1 H14C 3.3983 3_555 no
S1 H28C 3.4759 3_656 no
S2 H7B 3.0237 3_656 no
S4 H5A 2.9932 3_555 no
S4 H5B 3.5083 3_555 no
S4 H23 3.1943 4_554 no
S5 H18 2.9490 3_556 no
S6 H21 3.3923 2_545 no
S6 H23 3.1414 2_545 no
S7 H2C 3.2996 3_656 no
S7 H7A 3.2294 3_656 no
S7 H7B 2.8786 3_656 no
S7 H8C 3.3529 3_656 no
S8 H6C 3.4986 3_555 no
S8 H13A 3.0855 1_655 no
S8 H14B 3.0751 1_655 no
S8 H14C 3.0848 3_555 no
S9 H4I 3.3077 2_555 no
S10 H8A 2.9675 1_455 no
P1 H21 3.1759 2_545 no
P2 H2C 3.4451 3_656 no
P2 H11B 3.4255 1_655 no
O1 H12B 3.3780 3_556 no
O1 H28C 2.9104 3_656 no
O2 H7B 3.0842 3_656 no
O3 H17 2.9130 2_545 no
O3 H21 2.7702 2_545 no
O4 H17 3.4859 2_545 no
O4 H21 2.9537 2_545 no
O4 H22 3.4800 3_556 no
O4 H23 3.4132 2_545 no
O4 H24 2.9402 3_556 no
O5 H2C 3.0264 3_656 no
O5 H11A 3.5596 1_655 no
O5 H11B 2.3830 1_655 no
O6 H2C 3.4373 3_656 no
O6 H11B 2.9446 1_655 no
O6 H25A 3.3194 4_554 no
O7 H4E 3.4004 2_555 no
O7 H4F 3.4448 2_555 no
O7 H4G 2.8015 2_555 no
O7 H4I 2.9944 2_555 no
O8 H8A 3.3022 1_455 no
O9 H6B 3.3142 3_556 no
O9 H10A 3.5739 1_556 no
O9 H10B 2.9543 4_555 no
O9 H24 2.7956 . no
N2 H9A 3.4324 4_555 no
N2 H9B 2.6407 4_555 no
N2 H10C 3.2493 4_555 no
N2 H15 2.7404 4_555 no
N2 H17 2.7812 4_555 no
N2 H26C 3.0003 . no
N2 H4J 3.5556 3_556 no
C1 H7B 3.5135 3_656 no
C1 H28A 3.5623 3_656 no
C1 H28C 3.0206 3_656 no
C2 H12B 3.4677 3_556 no
C2 H25A 3.0510 2_646 no
C2 H25B 3.4306 2_646 no
C2 H26A 2.9966 2_646 no
C2 H28A 3.0896 3_656 no
C2 H28C 3.2764 3_656 no
C3 H12B 3.4984 3_556 no
C4A H12A 3.4824 2_545 no
C4A H12C 2.9987 2_545 no
C4A H21 3.5705 2_545 no
C5 H9A 3.3584 3_555 no
C5 H23 3.4274 2_545 no
C6 H14B 3.3045 3_455 no
C6 H22 3.3176 3_556 no
C6 H24 3.5677 3_556 no
C7 H2C 3.5264 3_656 no
C7 H7A 3.2370 3_656 no
C7 H11B 3.3374 1_655 no
C8 H13A 3.3811 1_655 no
C8 H18 3.5701 3_656 no
C9 H5B 3.3273 3_555 no
C9 H25A 3.5543 4_554 no
C9 H26C 3.2319 4_554 no
C10 H25B 3.0055 1_554 no
C10 H26B 3.3290 1_554 no
C10 H28A 3.5244 4_554 no
C12 H27B 3.5788 4_454 no
C12 H4B 3.3469 3_556 no
C12 H4D 3.2737 3_556 no
C12 H4F 3.0341 2_555 no
C12 H4G 3.5485 2_555 no
C13 H8A 3.5560 1_455 no
C13 H14C 3.5963 3_455 no
C14 H6C 3.2438 3_455 no
C14 H27A 3.5130 1_454 no
C14 H28B 3.2218 1_454 no
C15 H23 3.4464 4_554 no
C15 H4G 3.3235 2_555 no
C15 H4I 3.2002 2_555 no
C16 H8C 3.3807 3_656 no
C17 H26A 3.5438 4_554 no
C17 H26B 3.4767 4_554 no
C17 H26C 3.1259 4_554 no
C17 H4G 3.2354 2_555 no
C17 H4I 3.2663 2_555 no
C18 H8C 3.1537 3_656 no
C19 H26A 3.4432 4_554 no
C19 H26B 3.5897 4_554 no
C20 H26A 3.4517 4_554 no
C20 H26B 3.2312 4_554 no
C21 H26B 3.4303 4_554 no
C21 H4J 3.2046 3_556 no
C22 H6B 3.4593 3_556 no
C22 H26A 3.4868 4_554 no
C22 H26B 3.5617 4_554 no
C23 H5B 3.2909 2_555 no
C23 H9B 3.4323 4_555 no
C23 H15 2.9484 4_555 no
C23 H4J 3.0201 3_556 no
C24 H6B 3.4818 3_556 no
C24 H9B 3.1914 4_555 no
C24 H10C 3.2106 4_555 no
C24 H17 3.2904 4_555 no
C24 H26C 3.0682 . no
C25 H2B 2.9110 2_656 no
C25 H2C 3.5350 2_656 no
C25 H9B 3.5346 4_555 no
C25 H10A 3.3903 1_556 no
C25 H10B 3.3501 4_555 no
C25 H10C 3.2431 1_556 no
C25 H24 3.4865 . no
C26 H2A 3.4419 2_656 no
C26 H2B 3.4125 2_656 no
C26 H9B 3.2002 4_555 no
C26 H10C 3.0682 1_556 no
C26 H17 3.3132 4_555 no
C26 H24 3.0195 . no
C27 H10B 3.2606 4_555 no
C27 H14A 3.3072 1_656 no
C27 H4H 3.4177 2_656 no
C28 H2A 3.0625 3_656 no
C28 H2B 3.4649 3_656 no
C28 H10B 3.5011 4_555 no
C28 H14A 3.0885 1_656 no
H2A C26 3.4419 2_646 no
H2A C28 3.0625 3_656 no
H2A H25A 3.3877 2_646 no
H2A H25B 3.5015 2_646 no
H2A H26A 2.5847 2_646 no
H2A H28A 2.5875 3_656 no
H2A H28B 3.0546 3_656 no
H2A H28C 3.0464 3_656 no
H2B C25 2.9110 2_646 no
H2B C26 3.4125 2_646 no
H2B C28 3.4649 3_656 no
H2B H12B 2.9655 3_556 no
H2B H25A 2.4602 2_646 no
H2B H25B 2.6585 2_646 no
H2B H26A 2.9086 2_646 no
H2B H28A 2.8846 3_656 no
H2B H28C 3.2018 3_656 no
H2C S7 3.2996 3_656 no
H2C P2 3.4451 3_656 no
H2C O5 3.0264 3_656 no
H2C O6 3.4373 3_656 no
H2C C7 3.5264 3_656 no
H2C C25 3.5350 2_646 no
H2C H7B 3.2406 3_656 no
H2C H11B 3.5951 3_556 no
H2C H12B 3.3377 3_556 no
H2C H25A 2.8835 2_646 no
H2C H26A 2.9995 2_646 no
H5A S4 2.9932 3_555 no
H5A H9A 3.5709 3_555 no
H5A H23 3.3284 2_545 no
H5B S4 3.5083 3_555 no
H5B C9 3.3273 3_555 no
H5B C23 3.2909 2_545 no
H5B H9A 2.4505 3_555 no
H5B H10C 3.2950 3_555 no
H5B H23 2.9821 2_545 no
H5B H26B 3.3870 3_556 no
H6A H8A 3.4127 1_455 no
H6A H8B 3.5453 1_455 no
H6A H18 3.4690 3_556 no
H6A H22 2.9619 3_556 no
H6B O9 3.3142 3_556 no
H6B C22 3.4593 3_556 no
H6B C24 3.4818 3_556 no
H6B H14B 3.2176 3_455 no
H6B H22 2.8420 3_556 no
H6B H24 2.8543 3_556 no
H6B H28B 2.7998 3_556 no
H6C S8 3.4986 3_555 no
H6C C14 3.2438 3_455 no
H6C H9A 3.5260 3_555 no
H6C H14B 2.5497 3_455 no
H6C H14C 3.1028 3_455 no
H7A S7 3.2294 3_656 no
H7A C7 3.2370 3_656 no
H7A H7A 2.5855 3_656 no
H7A H7B 3.0512 3_656 no
H7B S2 3.0237 3_656 no
H7B S7 2.8786 3_656 no
H7B O2 3.0842 3_656 no
H7B C1 3.5135 3_656 no
H7B H2C 3.2406 3_656 no
H7B H7A 3.0512 3_656 no
H7B H11B 3.3117 1_655 no
H8A S10 2.9675 1_655 no
H8A O8 3.3022 1_655 no
H8A C13 3.5560 1_655 no
H8A H6A 3.4127 1_655 no
H8A H11B 3.3610 1_655 no
H8A H13A 3.0119 1_655 no
H8A H16 3.4138 3_656 no
H8A H18 3.2809 3_656 no
H8B H6A 3.5453 1_655 no
H8B H13A 2.8851 1_655 no
H8C S7 3.3529 3_656 no
H8C C16 3.3807 3_656 no
H8C C18 3.1537 3_656 no
H8C H16 3.3483 3_656 no
H8C H18 2.9601 3_656 no
H8C H22 3.3243 3_656 no
H9A N2 3.4324 4_554 no
H9A C5 3.3584 3_555 no
H9A H5A 3.5709 3_555 no
H9A H5B 2.4505 3_555 no
H9A H6C 3.5260 3_555 no
H9A H14B 3.4509 1_655 no
H9A H23 3.5746 4_554 no
H9B N2 2.6407 4_554 no
H9B C23 3.4323 4_554 no
H9B C24 3.1914 4_554 no
H9B C25 3.5346 4_554 no
H9B C26 3.2002 4_554 no
H9B H23 3.5917 4_554 no
H9B H24 3.1866 4_554 no
H9B H25A 3.2194 4_554 no
H9B H26A 3.5830 4_554 no
H9B H26C 2.3416 4_554 no
H10A O9 3.5739 1_554 no
H10A C25 3.3903 1_554 no
H10A H14B 3.3083 1_655 no
H10A H25B 2.6381 1_554 no
H10A H26B 3.4193 1_554 no
H10A H27A 3.1581 1_554 no
H10A H4E 3.4652 2_655 no
H10B O9 2.9543 4_554 no
H10B C25 3.3501 4_554 no
H10B C27 3.2606 4_554 no
H10B C28 3.5011 4_554 no
H10B H12C 3.3740 1_655 no
H10B H25A 2.8861 4_554 no
H10B H25B 3.2389 1_554 no
H10B H26C 3.4916 4_554 no
H10B H27B 2.9158 4_554 no
H10B H28A 2.8396 4_554 no
H10B H4E 3.5649 2_655 no
H10C N2 3.2493 4_554 no
H10C C24 3.2106 4_554 no
H10C C25 3.2431 1_554 no
H10C C26 3.0682 1_554 no
H10C H5B 3.2950 3_555 no
H10C H24 3.4249 4_554 no
H10C H25B 2.6762 1_554 no
H10C H26A 3.1897 1_554 no
H10C H26B 2.4528 1_554 no
H10C H28A 3.3548 4_554 no
H11A O5 3.5596 1_455 no
H11B P2 3.4255 1_455 no
H11B O5 2.3830 1_455 no
H11B O6 2.9446 1_455 no
H11B C7 3.3374 1_455 no
H11B H2C 3.5951 3_556 no
H11B H7B 3.3117 1_455 no
H11B H8A 3.3610 1_455 no
H12A C4A 3.4824 2_555 no
H12A H4B 3.0483 3_556 no
H12A H4D 3.1385 3_556 no
H12A H4F 2.8264 2_555 no
H12A H4G 3.3149 2_555 no
H12A H4J 3.3231 3_556 no
H12B O1 3.3780 3_556 no
H12B C2 3.4677 3_556 no
H12B C3 3.4984 3_556 no
H12B H2B 2.9655 3_556 no
H12B H2C 3.3377 3_556 no
H12B H25A 3.2661 4_454 no
H12B H27B 3.5573 4_454 no
H12B H4A 3.1926 3_556 no
H12B H4B 2.8741 3_556 no
H12B H4D 2.5766 3_556 no
H12B H4J 3.5966 3_556 no
H12C C4A 2.9987 2_555 no
H12C H10B 3.3740 1_455 no
H12C H25A 3.2975 4_454 no
H12C H27B 2.8033 4_454 no
H12C H4C 3.4564 2_555 no
H12C H4E 2.9933 2_555 no
H12C H4F 2.4081 2_555 no
H12C H4G 3.1346 2_555 no
H13A S8 3.0855 1_455 no
H13A C8 3.3811 1_455 no
H13A H8A 3.0119 1_455 no
H13A H8B 2.8851 1_455 no
H13A H14C 2.8307 3_455 no
H13B S1 3.2034 3_555 no
H14A S1 3.2546 3_555 no
H14A C27 3.3072 1_454 no
H14A C28 3.0885 1_454 no
H14A H27A 2.6815 1_454 no
H14A H28B 2.6335 1_454 no
H14A H28C 2.9842 1_454 no
H14B S8 3.0751 1_455 no
H14B C6 3.3045 3_455 no
H14B H6B 3.2176 3_455 no
H14B H6C 2.5497 3_455 no
H14B H9A 3.4509 1_455 no
H14B H10A 3.3083 1_455 no
H14B H14C 3.5946 3_455 no
H14B H27A 3.5141 1_454 no
H14B H28B 3.3266 1_454 no
H14C S1 3.3983 3_555 no
H14C S8 3.0848 3_555 no
H14C C13 3.5963 3_455 no
H14C H6C 3.1028 3_455 no
H14C H13A 2.8307 3_455 no
H14C H14B 3.5946 3_455 no
H14C H14C 3.2167 3_455 no
H14C H28B 3.2106 1_454 no
H15 N2 2.7404 4_554 no
H15 C23 2.9484 4_554 no
H15 H23 2.5171 4_554 no
H15 H4G 3.2644 2_555 no
H15 H4I 2.9924 2_555 no
H15 H4J 3.5197 2_555 no
H16 H8A 3.4138 3_656 no
H16 H8C 3.3483 3_656 no
H17 O3 2.9130 2_555 no
H17 O4 3.4859 2_555 no
H17 N2 2.7812 4_554 no
H17 C24 3.2904 4_554 no
H17 C26 3.3132 4_554 no
H17 H24 3.1885 4_554 no
H17 H26A 3.5352 4_554 no
H17 H26B 3.0637 4_554 no
H17 H26C 2.8398 4_554 no
H17 H4G 3.0989 2_555 no
H17 H4I 3.0996 2_555 no
H18 S5 2.9490 3_556 no
H18 C8 3.5701 3_656 no
H18 H6A 3.4690 3_556 no
H18 H8A 3.2809 3_656 no
H18 H8C 2.9601 3_656 no
H21 S6 3.3923 2_555 no
H21 P1 3.1759 2_555 no
H21 O3 2.7702 2_555 no
H21 O4 2.9537 2_555 no
H21 C4A 3.5705 2_555 no
H21 H4C 3.5188 2_555 no
H21 H4F 3.0214 2_555 no
H21 H4G 3.5283 2_555 no
H21 H4J 3.3398 3_556 no
H22 O4 3.4800 3_556 no
H22 C6 3.3176 3_556 no
H22 H6A 2.9619 3_556 no
H22 H6B 2.8420 3_556 no
H22 H8C 3.3243 3_656 no
H22 H26A 3.4343 4_554 no
H23 S4 3.1943 4_555 no
H23 S6 3.1414 2_555 no
H23 O4 3.4132 2_555 no
H23 C5 3.4274 2_555 no
H23 C15 3.4464 4_555 no
H23 H5A 3.3284 2_555 no
H23 H5B 2.9821 2_555 no
H23 H9A 3.5746 4_555 no
H23 H9B 3.5917 4_555 no
H23 H15 2.5171 4_555 no
H23 H4J 3.0345 3_556 no
H24 O4 2.9402 3_556 no
H24 O9 2.7956 . no
H24 C6 3.5677 3_556 no
H24 C25 3.4865 . no
H24 C26 3.0195 . no
H24 H6B 2.8543 3_556 no
H24 H9B 3.1866 4_555 no
H24 H10C 3.4249 4_555 no
H24 H17 3.1885 4_555 no
H24 H26B 2.8758 . no
H24 H26C 2.4808 . no
H25A O6 3.3194 4_555 no
H25A C2 3.0510 2_656 no
H25A C9 3.5543 4_555 no
H25A H2A 3.3877 2_656 no
H25A H2B 2.4602 2_656 no
H25A H2C 2.8835 2_656 no
H25A H9B 3.2194 4_555 no
H25A H10B 2.8861 4_555 no
H25A H12B 3.2661 4_655 no
H25A H12C 3.2975 4_655 no
H25B C2 3.4306 2_656 no
H25B C10 3.0055 1_556 no
H25B H2A 3.5015 2_656 no
H25B H2B 2.6585 2_656 no
H25B H10A 2.6381 1_556 no
H25B H10B 3.2389 1_556 no
H25B H10C 2.6762 1_556 no
H25B H28A 3.5568 4_555 no
H25B H4E 3.2955 2_656 no
H25B H4H 3.3334 2_656 no
H26A C2 2.9966 2_656 no
H26A C17 3.5438 4_555 no
H26A C19 3.4432 4_555 no
H26A C20 3.4517 4_555 no
H26A C22 3.4868 4_555 no
H26A H2A 2.5847 2_656 no
H26A H2B 2.9086 2_656 no
H26A H2C 2.9995 2_656 no
H26A H9B 3.5830 4_555 no
H26A H10C 3.1897 1_556 no
H26A H17 3.5352 4_555 no
H26A H22 3.4343 4_555 no
H26B C10 3.3290 1_556 no
H26B C17 3.4767 4_555 no
H26B C19 3.5897 4_555 no
H26B C20 3.2312 4_555 no
H26B C21 3.4303 4_555 no
H26B C22 3.5617 4_555 no
H26B H5B 3.3870 3_556 no
H26B H10A 3.4193 1_556 no
H26B H10C 2.4528 1_556 no
H26B H17 3.0637 4_555 no
H26B H24 2.8758 . no
H26C N2 3.0003 . no
H26C C9 3.2319 4_555 no
H26C C17 3.1259 4_555 no
H26C C24 3.0682 . no
H26C H9B 2.3416 4_555 no
H26C H10B 3.4916 4_555 no
H26C H17 2.8398 4_555 no
H26C H24 2.4808 . no
H27A C14 3.5130 1_656 no
H27A H10A 3.1581 1_556 no
H27A H14A 2.6815 1_656 no
H27A H14B 3.5141 1_656 no
H27A H4E 3.4585 2_656 no
H27A H4H 2.8018 2_656 no
H27B C12 3.5788 4_655 no
H27B H10B 2.9158 4_555 no
H27B H12B 3.5573 4_655 no
H27B H12C 2.8033 4_655 no
H27B H4F 3.3072 3_656 no
H27B H4H 3.1365 2_656 no
H28A C1 3.5623 3_656 no
H28A C2 3.0896 3_656 no
H28A C10 3.5244 4_555 no
H28A H2A 2.5875 3_656 no
H28A H2B 2.8846 3_656 no
H28A H10B 2.8396 4_555 no
H28A H10C 3.3548 4_555 no
H28A H25B 3.5568 4_554 no
H28B C14 3.2218 1_656 no
H28B H2A 3.0546 3_656 no
H28B H6B 2.7998 3_556 no
H28B H14A 2.6335 1_656 no
H28B H14B 3.3266 1_656 no
H28B H14C 3.2106 1_656 no
H28C S1 3.4759 3_656 no
H28C O1 2.9104 3_656 no
H28C C1 3.0206 3_656 no
H28C C2 3.2764 3_656 no
H28C H2A 3.0464 3_656 no
H28C H2B 3.2018 3_656 no
H28C H14A 2.9842 1_656 no
H28C H4A 3.5126 3_656 no
H28C H4C 3.5341 3_656 no
H4A H12B 3.1926 3_556 no
H4A H28C 3.5126 3_656 no
H4B C12 3.3469 3_556 no
H4B H12A 3.0483 3_556 no
H4B H12B 2.8741 3_556 no
H4C H12C 3.4564 2_545 no
H4C H21 3.5188 2_545 no
H4C H28C 3.5341 3_656 no
H4D C12 3.2737 3_556 no
H4D H12A 3.1385 3_556 no
H4D H12B 2.5766 3_556 no
H4E O7 3.4004 2_545 no
H4E H10A 3.4652 2_645 no
H4E H10B 3.5649 2_645 no
H4E H12C 2.9933 2_545 no
H4E H25B 3.2955 2_646 no
H4E H27A 3.4585 2_646 no
H4F O7 3.4448 2_545 no
H4F C12 3.0341 2_545 no
H4F H12A 2.8264 2_545 no
H4F H12C 2.4081 2_545 no
H4F H21 3.0214 2_545 no
H4F H27B 3.3072 3_656 no
H4G O7 2.8015 2_545 no
H4G C12 3.5485 2_545 no
H4G C15 3.3235 2_545 no
H4G C17 3.2354 2_545 no
H4G H12A 3.3149 2_545 no
H4G H12C 3.1346 2_545 no
H4G H15 3.2644 2_545 no
H4G H17 3.0989 2_545 no
H4G H21 3.5283 2_545 no
H4H C27 3.4177 2_646 no
H4H H25B 3.3334 2_646 no
H4H H27A 2.8018 2_646 no
H4H H27B 3.1365 2_646 no
H4I S9 3.3077 2_545 no
H4I O7 2.9944 2_545 no
H4I C15 3.2002 2_545 no
H4I C17 3.2663 2_545 no
H4I H15 2.9924 2_545 no
H4I H17 3.0996 2_545 no
H4J N2 3.5556 3_556 no
H4J C21 3.2046 3_556 no
H4J C23 3.0201 3_556 no
H4J H12A 3.3231 3_556 no
H4J H12B 3.5966 3_556 no
H4J H15 3.5197 2_545 no
H4J H21 3.3398 3_556 no
H4J H23 3.0345 3_556 no

loop_
_geom_hbond_atom_site_label_D
_geom_hbond_atom_site_label_H
_geom_hbond_atom_site_label_A
_geom_hbond_site_symmetry_A
_geom_hbond_distance_DH
_geom_hbond_distance_HA
_geom_hbond_distance_DA
_geom_hbond_angle_DHA
_geom_hbond_publ_flag
C11 H11B O5 1_455 0.99 2.38 3.335(7) 161 yes

loop_
_geom_torsion_atom_site_label_1
_geom_torsion_atom_site_label_2
_geom_torsion_atom_site_label_3
_geom_torsion_atom_site_label_4
_geom_torsion
_geom_torsion_publ_flag
Mo1 Mo2 Mo3 Mo1 0.0 no
Mo1 Mo2 Mo3 S2 -66.4 no
Mo1 Mo2 Mo3 S3 129.640(14) no
Mo1 Mo2 Mo3 S4 37.218(11) no
Mo1 Mo2 Mo3 S9 131.80(3) no
Mo1 Mo2 Mo3 S10 -145.299(13) no
Mo1 Mo2 Mo3 N1 -58.68(14) no
Mo3 Mo2 Mo1 Mo3 0.0 no
Mo3 Mo2 Mo1 S1 -126.147(12) no
Mo3 Mo2 Mo1 S2 64.2 no
Mo3 Mo2 Mo1 S4 -37.414(12) no
Mo3 Mo2 Mo1 S7 73.66(2) no
Mo3 Mo2 Mo1 S8 -137.777(19) no
Mo3 Mo2 Mo1 O2 146.435(14) no
Mo1 Mo2 S1 Mo1 0.0 no
S1 Mo2 Mo1 Mo3 126.15(3) no
S1 Mo2 Mo1 S1 0.00(3) no
S1 Mo2 Mo1 S2 -169.67(3) no
S1 Mo2 Mo1 S4 88.73(3) no
S1 Mo2 Mo1 S7 -160.19(4) no
S1 Mo2 Mo1 S8 -11.63(3) no
S1 Mo2 Mo1 O2 -87.42(3) no
Mo1 Mo2 S2 Mo1 0.0 no
Mo1 Mo2 S2 Mo3 76.72(3) no
S2 Mo2 Mo1 Mo3 -64.18(3) no
S2 Mo2 Mo1 S1 169.67(3) no
S2 Mo2 Mo1 S2 0.00(3) no
S2 Mo2 Mo1 S4 -101.59(3) no
S2 Mo2 Mo1 S7 9.48(3) no
S2 Mo2 Mo1 S8 158.04(3) no
S2 Mo2 Mo1 O2 82.25(3) no
Mo1 Mo2 S3 Mo3 -42.75(3) no
S3 Mo2 Mo1 Mo3 38.49(3) no
S3 Mo2 Mo1 S1 -87.65(3) no
S3 Mo2 Mo1 S2 102.67(3) no
S3 Mo2 Mo1 S4 1.08(3) no
S3 Mo2 Mo1 S7 112.16(4) no
S3 Mo2 Mo1 S8 -99.28(3) no
S3 Mo2 Mo1 O2 -175.07(3) no
Mo1 Mo2 S5 P1 -160.76(2) no
S5 Mo2 Mo1 Mo3 -76.12(4) no
S5 Mo2 Mo1 S1 157.73(5) no
S5 Mo2 Mo1 S2 -11.94(4) no
S5 Mo2 Mo1 S4 -113.54(4) no
S5 Mo2 Mo1 S7 -2.46(5) no
S5 Mo2 Mo1 S8 146.10(4) no
S5 Mo2 Mo1 O2 70.31(5) no
Mo1 Mo2 S6 P1 160.39(2) no
S6 Mo2 Mo1 Mo3 138.21(4) no
S6 Mo2 Mo1 S1 12.06(4) no
S6 Mo2 Mo1 S2 -157.61(4) no
S6 Mo2 Mo1 S4 100.79(4) no
S6 Mo2 Mo1 S7 -148.13(4) no
S6 Mo2 Mo1 S8 0.43(5) no
S6 Mo2 Mo1 O2 -75.36(4) no
Mo1 Mo2 O1 C1 2.5(2) no
O1 Mo2 Mo1 Mo3 -147.21(8) no
O1 Mo2 Mo1 S1 86.64(8) no
O1 Mo2 Mo1 S2 -83.03(8) no
O1 Mo2 Mo1 S4 175.38(8) no
O1 Mo2 Mo1 S7 -73.55(8) no
O1 Mo2 Mo1 S8 75.01(8) no
O1 Mo2 Mo1 O2 -0.77(8) no
Mo3 Mo2 S1 Mo1 45.210(18) no
S1 Mo2 Mo3 Mo1 -41.29(2) no
S1 Mo2 Mo3 S2 -107.64(3) no
S1 Mo2 Mo3 S3 88.35(3) no
S1 Mo2 Mo3 S4 -4.07(3) no
S1 Mo2 Mo3 S9 90.51(3) no
S1 Mo2 Mo3 S10 173.41(2) no
S1 Mo2 Mo3 N1 -99.95(3) no
Mo3 Mo2 S2 Mo1 -76.72(3) no
Mo3 Mo2 S2 Mo3 0.0 no
S2 Mo2 Mo3 Mo1 66.35(3) no
S2 Mo2 Mo3 S2 0.00(3) no
S2 Mo2 Mo3 S3 -164.01(4) no
S2 Mo2 Mo3 S4 103.57(4) no
S2 Mo2 Mo3 S9 -161.84(4) no
S2 Mo2 Mo3 S10 -78.95(4) no
S2 Mo2 Mo3 N1 7.69(4) no
Mo3 Mo2 S3 Mo3 0.0 no
S3 Mo2 Mo3 Mo1 -129.64(4) no
S3 Mo2 Mo3 S2 164.01(4) no
S3 Mo2 Mo3 S3 0.00(4) no
S3 Mo2 Mo3 S4 -92.42(4) no
S3 Mo2 Mo3 S9 2.16(4) no
S3 Mo2 Mo3 S10 85.06(4) no
S3 Mo2 Mo3 N1 171.70(4) no
Mo3 Mo2 S5 P1 138.91(3) no
S5 Mo2 Mo3 Mo1 138.50(3) no
S5 Mo2 Mo3 S2 72.14(3) no
S5 Mo2 Mo3 S3 -91.86(3) no
S5 Mo2 Mo3 S4 175.71(3) no
S5 Mo2 Mo3 S9 -89.70(4) no
S5 Mo2 Mo3 S10 -6.80(3) no
S5 Mo2 Mo3 N1 79.83(3) no
Mo3 Mo2 S6 P1 -93.21(5) no
S6 Mo2 Mo3 Mo1 -133.96(5) no
S6 Mo2 Mo3 S2 159.68(5) no
S6 Mo2 Mo3 S3 -4.32(5) no
S6 Mo2 Mo3 S4 -96.75(5) no
S6 Mo2 Mo3 S9 -2.16(6) no
S6 Mo2 Mo3 S10 80.74(5) no
S6 Mo2 Mo3 N1 167.37(5) no
Mo3 Mo2 O1 C1 -37.4(3) no
O1 Mo2 Mo3 Mo1 47.02(11) no
O1 Mo2 Mo3 S2 -19.33(11) no
O1 Mo2 Mo3 S3 176.66(11) no
O1 Mo2 Mo3 S4 84.24(11) no
O1 Mo2 Mo3 S9 178.83(11) no
O1 Mo2 Mo3 S10 -98.28(11) no
O1 Mo2 Mo3 N1 -11.64(12) no
S1 Mo2 S2 Mo1 8.82(3) no
S1 Mo2 S2 Mo3 85.54(4) no
S2 Mo2 S1 Mo1 -8.93(3) no
S1 Mo2 S3 Mo3 -96.93(3) no
S3 Mo2 S1 Mo1 98.35(3) no
S1 Mo2 S5 P1 -41.69(10) no
S5 Mo2 S1 Mo1 -134.19(8) no
S1 Mo2 S6 P1 170.16(4) no
S6 Mo2 S1 Mo1 -172.13(3) no
S1 Mo2 O1 C1 57.0(2) no
O1 Mo2 S1 Mo1 -87.04(7) no
S2 Mo2 S3 Mo3 13.31(4) no
S3 Mo2 S2 Mo1 -89.92(4) no
S3 Mo2 S2 Mo3 -13.19(4) no
S2 Mo2 S5 P1 -170.59(4) no
S5 Mo2 S2 Mo1 172.05(3) no
S5 Mo2 S2 Mo3 -111.23(4) no
S2 Mo2 S6 P1 37.79(11) no
S6 Mo2 S2 Mo1 137.81(9) no
S6 Mo2 S2 Mo3 -145.47(9) no
S2 Mo2 O1 C1 -53.1(2) no
O1 Mo2 S2 Mo1 88.99(8) no
O1 Mo2 S2 Mo3 165.71(9) no
S3 Mo2 S5 P1 84.87(4) no
S5 Mo2 S3 Mo3 99.49(4) no
S3 Mo2 S6 P1 -96.67(4) no
S6 Mo2 S3 Mo3 177.38(4) no
S5 Mo2 S6 P1 2.92(4) no
S6 Mo2 S5 P1 -2.90(4) no
S5 Mo2 O1 C1 -138.1(3) no
O1 Mo2 S5 P1 -89.05(8) no
S6 Mo2 O1 C1 143.2(3) no
O1 Mo2 S6 P1 86.06(9) no
Mo2 Mo1 Mo3 Mo2 0.0 no
Mo2 Mo1 Mo3 S2 65.706(11) no
Mo2 Mo1 Mo3 S3 -38.384(11) no
Mo2 Mo1 Mo3 S4 -131.623(14) no
Mo2 Mo1 Mo3 S9 -134.09(3) no
Mo2 Mo1 Mo3 S10 63.46(2) no
Mo2 Mo1 Mo3 N1 143.738(14) no
Mo2 Mo1 S1 Mo2 0.0 no
Mo2 Mo1 S2 Mo2 0.0 no
Mo2 Mo1 S2 Mo3 -77.31(2) no
Mo2 Mo1 S4 Mo3 41.55(3) no
Mo2 Mo1 S7 P2 154.96(3) no
Mo2 Mo1 S8 P2 -157.05(2) no
Mo2 Mo1 O2 C1 -0.5(2) no
Mo3 Mo1 S1 Mo2 -45.398(19) no
S1 Mo1 Mo3 Mo2 41.31(3) no
S1 Mo1 Mo3 S2 107.01(3) no
S1 Mo1 Mo3 S3 2.92(3) no
S1 Mo1 Mo3 S4 -90.32(3) no
S1 Mo1 Mo3 S9 -92.79(3) no
S1 Mo1 Mo3 S10 104.77(3) no
S1 Mo1 Mo3 N1 -174.95(3) no
Mo3 Mo1 S2 Mo2 77.31(2) no
Mo3 Mo1 S2 Mo3 0.0 no
S2 Mo1 Mo3 Mo2 -65.71(3) no
S2 Mo1 Mo3 S2 0.00(3) no
S2 Mo1 Mo3 S3 -104.09(3) no
S2 Mo1 Mo3 S4 162.67(3) no
S2 Mo1 Mo3 S9 160.20(4) no
S2 Mo1 Mo3 S10 -2.24(3) no
S2 Mo1 Mo3 N1 78.03(3) no
Mo3 Mo1 S4 Mo3 0.0 no
S4 Mo1 Mo3 Mo2 131.62(3) no
S4 Mo1 Mo3 S2 -162.67(3) no
S4 Mo1 Mo3 S3 93.24(3) no
S4 Mo1 Mo3 S4 0.00(3) no
S4 Mo1 Mo3 S9 -2.47(3) no
S4 Mo1 Mo3 S10 -164.92(4) no
S4 Mo1 Mo3 N1 -84.64(3) no
Mo3 Mo1 S7 P2 -145.52(3) no
S7 Mo1 Mo3 Mo2 -142.47(3) no
S7 Mo1 Mo3 S2 -76.76(3) no
S7 Mo1 Mo3 S3 179.15(3) no
S7 Mo1 Mo3 S4 85.91(3) no
S7 Mo1 Mo3 S9 83.44(4) no
S7 Mo1 Mo3 S10 -79.01(4) no
S7 Mo1 Mo3 N1 1.27(3) no
Mo3 Mo1 S8 P2 99.41(4) no
S8 Mo1 Mo3 Mo2 130.62(5) no
S8 Mo1 Mo3 S2 -163.68(5) no
S8 Mo1 Mo3 S3 92.23(5) no
S8 Mo1 Mo3 S4 -1.01(5) no
S8 Mo1 Mo3 S9 -3.48(5) no
S8 Mo1 Mo3 S10 -165.92(4) no
S8 Mo1 Mo3 N1 -85.64(5) no
Mo3 Mo1 O2 C1 41.1(3) no
O2 Mo1 Mo3 Mo2 -49.16(10) no
O2 Mo1 Mo3 S2 16.55(10) no
O2 Mo1 Mo3 S3 -87.54(10) no
O2 Mo1 Mo3 S4 179.22(10) no
O2 Mo1 Mo3 S9 176.75(10) no
O2 Mo1 Mo3 S10 14.31(10) no
O2 Mo1 Mo3 N1 94.58(10) no
S1 Mo1 S2 Mo2 -8.80(3) no
S1 Mo1 S2 Mo3 -86.11(3) no
S2 Mo1 S1 Mo2 8.86(3) no
S1 Mo1 S4 Mo3 95.93(3) no
S4 Mo1 S1 Mo2 -98.84(3) no
S1 Mo1 S7 P2 24.12(11) no
S7 Mo1 S1 Mo2 144.77(9) no
S1 Mo1 S8 P2 -166.51(4) no
S8 Mo1 S1 Mo2 172.04(3) no
S1 Mo1 O2 C1 -54.8(2) no
O2 Mo1 S1 Mo2 87.64(9) no
S2 Mo1 S4 Mo3 -14.41(3) no
S4 Mo1 S2 Mo2 91.62(3) no
S4 Mo1 S2 Mo3 14.30(3) no
S2 Mo1 S7 P2 162.70(4) no
S7 Mo1 S2 Mo2 -174.15(3) no
S7 Mo1 S2 Mo3 108.53(3) no
S2 Mo1 S8 P2 -39.45(12) no
S8 Mo1 S2 Mo2 -132.21(10) no
S8 Mo1 S2 Mo3 150.47(10) no
S2 Mo1 O2 C1 54.5(2) no
O2 Mo1 S2 Mo2 -90.56(7) no
O2 Mo1 S2 Mo3 -167.87(7) no
S4 Mo1 S7 P2 -92.28(4) no
S7 Mo1 S4 Mo3 -103.11(4) no
S4 Mo1 S8 P2 98.61(4) no
S8 Mo1 S4 Mo3 179.39(3) no
S7 Mo1 S8 P2 3.69(4) no
S8 Mo1 S7 P2 -3.67(4) no
S7 Mo1 O2 C1 143.1(3) no
O2 Mo1 S7 P2 81.54(9) no
S8 Mo1 O2 C1 -138.8(3) no
O2 Mo1 S8 P2 -80.75(8) no
Mo2 Mo3 S2 Mo2 0.0 no
Mo2 Mo3 S2 Mo1 74.22(3) no
Mo2 Mo3 S3 Mo2 0.0 no
Mo2 Mo3 S4 Mo1 -40.044(19) no
Mo2 Mo3 S9 P3 99.86(5) no
Mo2 Mo3 S10 P3 -150.03(3) no
Mo2 Mo3 N1 C15 135.42(15) no
Mo2 Mo3 N1 C16 -45.2(3) no
Mo1 Mo3 S2 Mo2 -74.22(3) no
Mo1 Mo3 S2 Mo1 0.0 no
Mo1 Mo3 S3 Mo2 41.38(3) no
Mo1 Mo3 S4 Mo1 0.0 no
Mo1 Mo3 S9 P3 -159.56(3) no
Mo1 Mo3 S10 P3 159.31(3) no
Mo1 Mo3 N1 C15 88.5(2) no
Mo1 Mo3 N1 C16 -92.0(2) no
S2 Mo3 S3 Mo2 -13.34(4) no
S3 Mo3 S2 Mo2 13.23(4) no
S3 Mo3 S2 Mo1 87.45(4) no
S2 Mo3 S4 Mo1 14.53(3) no
S4 Mo3 S2 Mo2 -88.57(3) no
S4 Mo3 S2 Mo1 -14.35(3) no
S2 Mo3 S9 P3 -32.90(11) no
S9 Mo3 S2 Mo2 145.50(9) no
S9 Mo3 S2 Mo1 -140.28(9) no
S2 Mo3 S10 P3 157.48(4) no
S10 Mo3 S2 Mo2 104.37(3) no
S10 Mo3 S2 Mo1 178.59(3) no
S2 Mo3 N1 C15 141.7(3) no
S2 Mo3 N1 C16 -38.9(2) no
N1 Mo3 S2 Mo2 -174.66(9) no
N1 Mo3 S2 Mo1 -100.43(9) no
S3 Mo3 S4 Mo1 -93.68(3) no
S4 Mo3 S3 Mo2 95.04(3) no
S3 Mo3 S9 P3 101.59(4) no
S9 Mo3 S3 Mo2 -178.65(4) no
S3 Mo3 S10 P3 -97.10(4) no
S10 Mo3 S3 Mo2 -100.72(3) no
S4 Mo3 S9 P3 -161.54(4) no
S9 Mo3 S4 Mo1 178.40(3) no
S4 Mo3 N1 C15 35.6(2) no
S4 Mo3 N1 C16 -145.0(2) no
N1 Mo3 S4 Mo1 96.53(7) no
S9 Mo3 S10 P3 -9.20(3) no
S10 Mo3 S9 P3 9.29(3) no
S9 Mo3 N1 C15 -51.1(2) no
S9 Mo3 N1 C16 128.3(3) no
N1 Mo3 S9 P3 -72.85(9) no
S10 Mo3 N1 C15 -130.2(2) no
S10 Mo3 N1 C16 49.2(2) no
N1 Mo3 S10 P3 74.30(8) no
Mo2 S5 P1 S6 3.82(5) no
Mo2 S5 P1 O3 129.05(7) no
Mo2 S5 P1 O4 -122.87(6) no
Mo2 S6 P1 S5 -3.77(5) no
Mo2 S6 P1 O3 -128.29(6) no
Mo2 S6 P1 O4 122.52(7) no
Mo1 S7 P2 S8 4.79(5) no
Mo1 S7 P2 O5 -121.83(6) no
Mo1 S7 P2 O6 130.45(6) no
Mo1 S8 P2 S7 -4.78(5) no
Mo1 S8 P2 O5 120.71(7) no
Mo1 S8 P2 O6 -130.39(6) no
Mo3 S9 P3 S10 -12.23(5) no
Mo3 S9 P3 O7 110.50(5) no
Mo3 S9 P3 O8 -136.70(6) no
Mo3 S10 P3 S9 12.29(5) no
Mo3 S10 P3 O7 -108.55(7) no
Mo3 S10 P3 O8 137.56(6) no
S5 P1 O3 C3 -60.3(3) no
S5 P1 O4 C5 69.4(3) no
S6 P1 O3 C3 61.1(3) no
S6 P1 O4 C5 -53.4(3) no
O3 P1 O4 C5 -172.8(3) no
O4 P1 O3 C3 -179.0(3) no
S7 P2 O5 C7 52.4(3) no
S7 P2 O6 C9 -66.6(3) no
S8 P2 O5 C7 -69.6(3) no
S8 P2 O6 C9 55.2(3) no
O5 P2 O6 C9 175.4(3) no
O6 P2 O5 C7 171.0(3) no
S9 P3 O7 C11 -171.99(16) no
S9 P3 O8 C13 57.4(3) no
S10 P3 O7 C11 -52.0(3) no
S10 P3 O8 C13 -64.9(3) no
O7 P3 O8 C13 174.8(3) no
O8 P3 O7 C11 67.9(3) no
Mo2 O1 C1 O2 -3.8(6) no
Mo2 O1 C1 C2 173.5(2) no
Mo1 O2 C1 O1 2.8(6) no
Mo1 O2 C1 C2 -174.6(2) no
P1 O3 C3 C4A -130.7(4) no
P1 O3 C3 C4B 163.3(4) no
P1 O4 C5 C6 -106.7(4) no
P2 O5 C7 C8 100.0(4) no
P2 O6 C9 C10 -158.5(3) no
P3 O7 C11 C12 -174.7(2) no
P3 O8 C13 C14 -122.1(3) no
C25 O9 C27 C28 -170.2(6) no
C27 O9 C25 C26 -176.0(6) no
Mo3 N1 C15 C17 176.6(3) no
Mo3 N1 C16 C18 -177.8(2) no
C15 N1 C16 C18 1.6(5) no
C16 N1 C15 C17 -2.8(6) no
C23 N2 C24 C22 0.1(8) no
C24 N2 C23 C21 0.2(9) no
N1 C15 C17 C19 2.0(6) no
N1 C16 C18 C19 0.4(6) no
C15 C17 C19 C18 0.1(6) no
C15 C17 C19 C20 -179.4(4) no
C16 C18 C19 C17 -1.2(6) no
C16 C18 C19 C20 178.3(4) no
C17 C19 C20 C21 36.6(6) no
C17 C19 C20 C22 -143.4(4) no
C18 C19 C20 C21 -142.9(4) no
C18 C19 C20 C22 37.1(6) no
C19 C20 C21 C23 -179.4(4) no
C19 C20 C22 C24 179.6(4) no
C21 C20 C22 C24 -0.3(7) no
C22 C20 C21 C23 0.6(7) no
C20 C21 C23 N2 -0.6(9) no
C20 C22 C24 N2 0.0(8) no
